data_1515225
loop_
_publ_author_name
'Kuvychko, Igor V.'
'Whitaker, James B.'
'Larson, Bryon W.'
'Folsom, Travis C.'
'Shustova, Natalia B.'
'Avdoshenko, Stanislav M.'
'Chen, Yu-Sheng'
'Wen, Hui'
'Wang, Xue-Bin'
'Dunsch, Lothar'
'Popov, Alexey A.'
'Boltalina, Olga V.'
'Strauss, Steven H.'

_publ_section_title
;
 Substituent effects in a series of 1,7-C60(RF)2 compounds (RF = CF3,
 C2F5, n-C3F7, i-C3F7, n-C4F9, s-C4F9, n-C8F17): electron affinities,
 reduction potentials and E(LUMO) values are not always correlated
;
_journal_issue 5
_journal_name_full 'Chemical Science'
_journal_page_first 1399
_journal_paper_doi 10.1039/c2sc01133f
_journal_volume 3
_journal_year 2012
_chemical_formula_moiety '2(C66 F14), 2(C D Cl3)'
_chemical_formula_sum 'C134 Cl6 D2 F28'
_chemical_formula_weight 2492.76
_chemical_name_systematic
;
?
;
_space_group_IT_number 62
_symmetry_cell_setting orthorhombic
_symmetry_space_group_name_Hall '-P 2ac 2n'
_symmetry_space_group_name_H-M 'P n m a'
_atom_sites_solution_hydrogens none
_atom_sites_solution_primary direct
_atom_sites_solution_secondary difmap
_audit_creation_method SHELXL-97
_cell_angle_alpha 90.00
_cell_angle_beta 90.00
_cell_angle_gamma 90.00
_cell_formula_units_Z 2
_cell_length_a 9.9798(5)
_cell_length_b 16.4442(10)
_cell_length_c 24.1424(14)
_cell_measurement_reflns_used 9941
_cell_measurement_temperature 100(2)
_cell_measurement_theta_max 14.07
_cell_measurement_theta_min 1.28
_cell_volume 3962.0(4)
_computing_cell_refinement 'APEX II v.2.2 (Bruker, 2007)'
_computing_data_collection 'APEX II v.2.2 (Bruker, 2007)'
_computing_data_reduction 'APEX II v.2.2 (Bruker, 2007)'
_computing_molecular_graphics 'SHELXTL (Bruker, 2008)'
_computing_publication_material 'SHELXTL (Bruker, 2008)'
_computing_structure_refinement 'SHELXTL, v. 6.14, Bruker AXS'
_computing_structure_solution 'SHELXTL, v. 6.14, Bruker AXS'
_diffrn_ambient_temperature 100(2)
_diffrn_measured_fraction_theta_full 0.993
_diffrn_measured_fraction_theta_max 0.993
_diffrn_measurement_device 'three-circle goniometer with fixed chi'
_diffrn_measurement_device_type 'Bruker D8 goniometer'
_diffrn_measurement_method 'omega and phi scans'
_diffrn_radiation_monochromator 'diamond 1 1 1'
_diffrn_radiation_source synchrotron
_diffrn_radiation_type synchrotron
_diffrn_radiation_wavelength 0.41328
_diffrn_reflns_av_R_equivalents 0.1124
_diffrn_reflns_av_sigmaI/netI 0.0327
_diffrn_reflns_limit_h_max 11
_diffrn_reflns_limit_h_min -11
_diffrn_reflns_limit_k_max 19
_diffrn_reflns_limit_k_min -19
_diffrn_reflns_limit_l_max 28
_diffrn_reflns_limit_l_min -28
_diffrn_reflns_number 83221
_diffrn_reflns_theta_full 14.07
_diffrn_reflns_theta_max 14.07
_diffrn_reflns_theta_min 1.28
_diffrn_standards_decay_% 0
_diffrn_standards_interval_count 0
_diffrn_standards_interval_time 0
_diffrn_standards_number 0
_exptl_absorpt_coefficient_mu 0.101
_exptl_absorpt_correction_T_max 0.9979
_exptl_absorpt_correction_T_min 0.9918
_exptl_absorpt_correction_type multi-scan
_exptl_absorpt_process_details 'SADABS, v. 2.10, Bruker AXS, Madison, WI'
_exptl_crystal_colour yellow
_exptl_crystal_density_diffrn 2.090
_exptl_crystal_density_method 'not measured'
_exptl_crystal_description needle
_exptl_crystal_F_000 2455
_exptl_crystal_size_max 0.082
_exptl_crystal_size_mid 0.054
_exptl_crystal_size_min 0.021
_refine_diff_density_max 1.079
_refine_diff_density_min -0.642
_refine_diff_density_rms 0.135
_refine_ls_extinction_method none
_refine_ls_goodness_of_fit_ref 1.009
_refine_ls_hydrogen_treatment none
_refine_ls_matrix_type full
_refine_ls_number_parameters 457
_refine_ls_number_reflns 3492
_refine_ls_number_restraints 622
_refine_ls_restrained_S_all 0.984
_refine_ls_R_factor_all 0.1168
_refine_ls_R_factor_gt 0.0895
_refine_ls_shift/su_max 0.000
_refine_ls_shift/su_mean 0.000
_refine_ls_structure_factor_coef Fsqd
_refine_ls_weighting_details 'calc w=1/[\s^2^(Fo^2^)+(0.1867P)^2^+26.3295P] where P=(Fo^2^+2Fc^2^)/3'
_refine_ls_weighting_scheme calc
_refine_ls_wR_factor_gt 0.2562
_refine_ls_wR_factor_ref 0.2951
_reflns_number_gt 2574
_reflns_number_total 3492
_reflns_threshold_expression >2sigma(I)
_cod_data_source_file c2sc01133f.txt
_cod_data_source_block sam1
_cod_original_sg_symbol_H-M 'Pn m a'
_cod_database_code 1515225

loop_
_symmetry_equiv_pos_as_xyz
'x, y, z'
'-x+1/2, -y, z+1/2'
'-x, y+1/2, -z'
'x+1/2, -y+1/2, -z+1/2'
'-x, -y, -z'
'x-1/2, y, -z-1/2'
'x, -y-1/2, z'
'-x-1/2, y-1/2, z-1/2'

loop_
_atom_site_label
_atom_site_type_symbol
_atom_site_fract_x
_atom_site_fract_y
_atom_site_fract_z
_atom_site_U_iso_or_equiv
_atom_site_adp_type
_atom_site_occupancy
_atom_site_symmetry_multiplicity
_atom_site_calc_flag
_atom_site_refinement_flags
_atom_site_disorder_assembly
_atom_site_disorder_group
C1 C 0.2969(6) 0.1559(3) 0.4215(2) 0.0211(11) Uani 1 1 d U . .
C2 C 0.2963(7) 0.0911(3) 0.4681(2) 0.0260(11) Uani 1 1 d U . .
C3 C 0.4230(6) 0.0952(4) 0.4967(2) 0.0295(9) Uani 1 1 d U . .
C4 C 0.4953(6) 0.1653(4) 0.4801(2) 0.0295(9) Uani 1 1 d U . .
C5 C 0.4182(6) 0.2079(4) 0.4394(2) 0.0235(12) Uani 1 1 d U . .
C9 C 0.1714(6) 0.2082(3) 0.4256(2) 0.0211(11) Uani 1 1 d U . .
C10 C 0.0541(6) 0.1791(4) 0.4542(2) 0.0286(12) Uani 1 1 d U . .
C11 C 0.0588(6) 0.1101(4) 0.4872(2) 0.0316(9) Uani 1 1 d U . .
C12 C 0.1830(7) 0.0680(3) 0.4943(3) 0.0308(12) Uani 1 1 d U . .
C13 C 0.1890(8) 0.0409(3) 0.5516(3) 0.0331(12) Uani 1 1 d U . .
C14 C 0.3098(8) 0.0397(3) 0.5793(3) 0.0345(12) Uani 1 1 d U . .
C15 C 0.4274(7) 0.0670(4) 0.5532(3) 0.0327(12) Uani 1 1 d U . .
C16 C 0.5101(6) 0.1111(4) 0.5910(3) 0.0344(10) Uani 1 1 d U . .
C17 C 0.5821(6) 0.1792(4) 0.5754(3) 0.0344(10) Uani 1 1 d U . .
C18 C 0.5749(6) 0.2081(4) 0.5188(3) 0.0362(14) Uani 1 1 d U . .
C26 C -0.0226(9) 0.2500 0.4715(4) 0.0339(17) Uani 1 2 d SU . .
C27 C -0.0890(8) 0.2500 0.5207(4) 0.0339(11) Uani 1 2 d SU . .
C28 C -0.0866(5) 0.1788(4) 0.5563(3) 0.0339(11) Uani 1 1 d U . .
C29 C -0.0139(6) 0.1106(4) 0.5402(2) 0.0316(9) Uani 1 1 d U . .
C30 C 0.0677(7) 0.0671(4) 0.5780(3) 0.0325(12) Uani 1 1 d U . .
C31 C 0.0725(6) 0.0943(4) 0.6341(2) 0.0289(9) Uani 1 1 d U . .
C32 C 0.2014(7) 0.0926(3) 0.6623(2) 0.0294(12) Uani 1 1 d U . .
C33 C 0.3157(7) 0.0669(4) 0.6371(3) 0.0340(9) Uani 1 1 d U . .
C34 C 0.4372(7) 0.1093(4) 0.6434(3) 0.0340(9) Uani 1 1 d U . .
C35 C 0.4434(6) 0.1784(4) 0.6780(2) 0.0321(13) Uani 1 1 d U . .
C36 C 0.5169(9) 0.2500 0.6609(4) 0.0350(18) Uani 1 2 d SU . .
C37 C 0.5851(8) 0.2500 0.6116(4) 0.0363(18) Uani 1 2 d SU . .
C47 C -0.0800(6) 0.2076(5) 0.6130(3) 0.0374(14) Uani 1 1 d U . .
C48 C -0.0013(6) 0.1643(4) 0.6511(2) 0.0289(9) Uani 1 1 d U . .
C49 C 0.0816(6) 0.2076(4) 0.6913(2) 0.0279(13) Uani 1 1 d U . .
C50 C 0.2045(6) 0.1651(3) 0.6982(2) 0.0252(12) Uani 1 1 d U . .
C51 C 0.3240(6) 0.2050(4) 0.7052(2) 0.0271(12) Uani 1 1 d U . .
C61 C 0.3229(6) 0.1172(3) 0.3639(2) 0.0168(12) Uani 0.865(5) 1 d PDU . .
C62 C 0.2206(6) 0.0543(4) 0.3445(2) 0.0284(12) Uani 1 1 d U . .
C63 C 0.2281(6) 0.0301(3) 0.2826(3) 0.0366(13) Uani 1 1 d DU . .
C100 C 0.2667(9) 0.2500 0.1672(4) 0.038(2) Uani 1 2 d SDU . .
C500 C 0.329(4) 0.204(3) 0.4254(14) 0.035(8) Uiso 0.195(10) 1 d PU . 2
C501 C 0.204(4) 0.155(2) 0.4215(14) 0.033(8) Uiso 0.195(10) 1 d PU . 2
C502 C 0.189(4) 0.095(2) 0.4644(18) 0.043(9) Uiso 0.195(10) 1 d PU . 2
C503 C 0.323(3) 0.0655(19) 0.4992(13) 0.025(7) Uiso 0.195(10) 1 d PU . 2
C504 C 0.185(4) 0.041(2) 0.5798(18) 0.038(10) Uiso 0.195(10) 1 d PU . 2
C505 C 0.088(4) 0.066(2) 0.5455(17) 0.034(8) Uiso 0.195(10) 1 d PU . 2
C506 C -0.016(4) 0.114(2) 0.5852(16) 0.046(10) Uiso 0.195(10) 1 d PU . 2
C507 C 0.171(3) 0.066(2) 0.6290(14) 0.031(8) Uiso 0.195(10) 1 d PU . 2
C508 C 0.306(6) 0.101(3) 0.662(2) 0.065(13) Uiso 0.195(10) 1 d PU . 2
C510 C 0.518(5) 0.170(3) 0.641(2) 0.065(13) Uiso 0.195(10) 1 d PU . 2
C511 C 0.426(4) 0.069(2) 0.5876(18) 0.041(9) Uiso 0.195(10) 1 d PU . 2
C512 C 0.516(3) 0.115(2) 0.5419(14) 0.035(8) Uiso 0.195(10) 1 d PU . 2
C513 C 0.316(4) 0.042(3) 0.548(2) 0.046(10) Uiso 0.195(10) 1 d PU . 2
C516 C -0.014(6) 0.2500 0.658(3) 0.053(15) Uiso 0.195(10) 2 d SPU . 2
C518 C -0.021(5) 0.173(3) 0.4886(19) 0.060(12) Uiso 0.195(10) 1 d PU . 2
C519 C 0.523(7) 0.2500 0.475(3) 0.068(18) Uiso 0.195(10) 2 d SPU . 2
C600 C 0.180(4) 0.121(2) 0.3638(13) 0.022(3) Uani 0.135(5) 1 d PDU . 3
Cl1 Cl 0.4344(3) 0.2500 0.19637(12) 0.0417(9) Uani 0.421(4) 1 d PDU A .
Cl2 Cl 0.093(2) 0.2500 0.1945(11) 0.077(7) Uani 0.079(4) 1 d PDU A 4
Cl3 Cl 0.24961(17) 0.16150(12) 0.12696(7) 0.0430(6) Uani 1 1 d U A .
F600 F 0.334(2) -0.0240(14) 0.2818(9) 0.0522(14) Uani 0.188(7) 1 d PDU . 4
F601 F 0.306(3) 0.0732(14) 0.2485(7) 0.057(4) Uani 0.188(7) 1 d PDU . 4
F602 F 0.124(2) 0.0014(17) 0.2601(11) 0.046(4) Uani 0.188(7) 1 d PDU . 4
F603 F 0.176(3) 0.1749(13) 0.3232(8) 0.0318(11) Uani 0.135(5) 1 d PDU . 3
F611 F 0.3308(5) 0.1745(2) 0.32500(14) 0.0318(11) Uani 0.865(5) 1 d PDU . .
F612 F 0.4378(3) 0.0769(2) 0.36421(14) 0.0316(9) Uani 1 1 d U . .
F621 F 0.0894(4) 0.0801(2) 0.35576(15) 0.0359(9) Uani 1 1 d U . .
F622 F 0.2370(4) -0.0151(2) 0.37328(14) 0.0315(9) Uani 1 1 d U . .
F631 F 0.1773(6) 0.0923(3) 0.25206(18) 0.0522(14) Uani 0.812(7) 1 d PDU . .
F632 F 0.3454(5) 0.0162(4) 0.2658(2) 0.0488(15) Uani 0.812(7) 1 d PDU . .
F633 F 0.1448(5) -0.0306(3) 0.2737(2) 0.0283(12) Uani 0.812(7) 1 d PDU . .

loop_
_atom_site_aniso_label
_atom_site_aniso_U_11
_atom_site_aniso_U_22
_atom_site_aniso_U_33
_atom_site_aniso_U_23
_atom_site_aniso_U_13
_atom_site_aniso_U_12
C1 0.033(3) 0.013(3) 0.018(2) -0.0021(19) 0.005(2) 0.000(2)
C2 0.049(3) 0.008(2) 0.021(3) -0.006(2) -0.001(2) 0.005(2)
C3 0.033(2) 0.028(2) 0.028(2) -0.0074(15) 0.0068(15) 0.0236(16)
C4 0.033(2) 0.028(2) 0.028(2) -0.0074(15) 0.0068(15) 0.0236(16)
C5 0.027(3) 0.030(3) 0.014(2) -0.008(2) 0.012(2) -0.002(2)
C9 0.032(3) 0.019(3) 0.012(2) -0.001(2) -0.008(2) -0.001(2)
C10 0.022(3) 0.038(3) 0.026(3) -0.014(2) -0.014(2) -0.004(2)
C11 0.035(2) 0.0303(19) 0.030(2) -0.0096(15) -0.0019(16) -0.0250(16)
C12 0.053(3) 0.011(2) 0.029(3) -0.012(2) 0.004(2) -0.011(2)
C13 0.059(3) 0.007(3) 0.033(3) -0.003(2) 0.005(2) -0.009(2)
C14 0.057(3) 0.008(3) 0.038(3) 0.005(2) 0.003(2) 0.008(2)
C15 0.046(3) 0.021(3) 0.031(3) 0.000(2) 0.002(2) 0.026(2)
C16 0.019(2) 0.040(2) 0.044(2) 0.0080(17) -0.0043(16) 0.0205(17)
C17 0.019(2) 0.040(2) 0.044(2) 0.0080(17) -0.0043(16) 0.0205(17)
C18 0.014(3) 0.057(4) 0.038(3) -0.007(3) 0.006(2) 0.012(2)
C26 0.022(4) 0.051(4) 0.029(4) 0.000 -0.013(3) 0.000
C27 0.008(2) 0.054(3) 0.040(2) 0.000 -0.0025(18) 0.000
C28 0.008(2) 0.054(3) 0.040(2) 0.000 -0.0025(18) 0.000
C29 0.035(2) 0.0303(19) 0.030(2) -0.0096(15) -0.0019(16) -0.0250(16)
C30 0.046(3) 0.019(3) 0.032(3) 0.001(2) 0.002(2) -0.022(2)
C31 0.033(2) 0.029(2) 0.0252(19) 0.0092(15) 0.0094(15) -0.0185(16)
C32 0.051(3) 0.017(3) 0.020(3) 0.010(2) 0.003(2) -0.003(2)
C33 0.049(2) 0.024(2) 0.029(2) 0.0132(16) -0.0013(17) 0.0186(18)
C34 0.049(2) 0.024(2) 0.029(2) 0.0132(16) -0.0013(17) 0.0186(18)
C35 0.029(3) 0.044(3) 0.023(3) 0.013(2) -0.013(2) 0.005(2)
C36 0.024(4) 0.052(4) 0.030(4) 0.000 -0.016(3) 0.000
C37 0.011(4) 0.069(5) 0.029(4) 0.000 -0.009(3) 0.000
C47 0.015(3) 0.061(4) 0.037(3) 0.003(3) 0.012(2) -0.003(2)
C48 0.033(2) 0.029(2) 0.0252(19) 0.0092(15) 0.0094(15) -0.0185(16)
C49 0.042(3) 0.030(3) 0.012(2) 0.009(2) 0.016(2) 0.002(2)
C50 0.044(3) 0.024(3) 0.008(2) 0.0087(19) 0.003(2) -0.010(2)
C51 0.041(3) 0.032(3) 0.008(2) 0.007(2) -0.009(2) 0.007(2)
C61 0.030(3) 0.005(2) 0.014(3) 0.0003(19) 0.002(2) -0.001(2)
C62 0.045(3) 0.018(3) 0.022(3) -0.006(2) -0.001(2) 0.000(2)
C63 0.070(4) 0.017(3) 0.023(3) -0.007(2) 0.015(3) -0.017(2)
C100 0.049(5) 0.038(5) 0.027(5) 0.000 0.004(4) 0.000
C600 0.032(5) 0.016(7) 0.018(8) -0.001(5) 0.000(6) 0.003(5)
Cl1 0.0482(18) 0.0370(16) 0.0399(17) 0.000 -0.0152(12) 0.000
Cl2 0.067(8) 0.065(13) 0.098(17) 0.000 0.026(10) 0.000
Cl3 0.0460(11) 0.0442(10) 0.0388(10) -0.0028(7) 0.0022(7) -0.0154(8)
F600 0.095(4) 0.043(3) 0.018(2) 0.0043(18) -0.015(2) -0.017(2)
F601 0.110(8) 0.051(10) 0.010(8) -0.002(8) 0.021(10) -0.028(6)
F602 0.071(7) 0.048(10) 0.018(12) -0.002(10) -0.005(8) -0.002(8)
F603 0.072(3) 0.0121(18) 0.0117(17) 0.0015(13) 0.0078(17) -0.0081(17)
F611 0.072(3) 0.0121(18) 0.0117(17) 0.0015(13) 0.0078(17) -0.0081(17)
F612 0.0331(19) 0.0270(18) 0.0347(19) -0.0152(15) 0.0085(15) 0.0073(15)
F621 0.0343(19) 0.033(2) 0.040(2) -0.0190(16) -0.0095(15) 0.0014(15)
F622 0.047(2) 0.0160(17) 0.0319(19) 0.0043(14) -0.0040(15) -0.0049(14)
F631 0.095(4) 0.043(3) 0.018(2) 0.0043(18) -0.015(2) -0.017(2)
F632 0.056(3) 0.060(4) 0.031(3) -0.022(3) 0.019(2) -0.033(2)
F633 0.040(3) 0.027(3) 0.018(3) -0.009(2) -0.0007(18) -0.007(2)

loop_
_atom_type_symbol
_atom_type_description
_atom_type_scat_dispersion_real
_atom_type_scat_dispersion_imag
_atom_type_scat_source
C C -0.0020 0.0005 'International Tables Vol C Tables 4.2.6.8 and 6.1.1.4'
F F -0.0050 0.0031 'International Tables Vol C Tables 4.2.6.8 and 6.1.1.4'
Cl Cl 0.0453 0.0530 'International Tables Vol C Tables 4.2.6.8 and 6.1.1.4'

loop_
_geom_angle_atom_site_label_1
_geom_angle_atom_site_label_2
_geom_angle_atom_site_label_3
_geom_angle
_geom_angle_site_symmetry_1
_geom_angle_site_symmetry_3
C500 C1 C501 113(4) . .
C500 C1 C9 77(3) . .
C501 C1 C9 36(2) . .
C500 C1 C5 34(3) . .
C501 C1 C5 143(2) . .
C9 C1 C5 108.3(5) . .
C500 C1 C2 124(2) . .
C501 C1 C2 89(2) . .
C9 C1 C2 109.8(5) . .
C5 C1 C2 100.4(5) . .
C500 C1 C61 115(2) . .
C501 C1 C61 99(2) . .
C9 C1 C61 115.3(5) . .
C5 C1 C61 110.3(5) . .
C2 C1 C61 111.7(4) . .
C500 C1 C502 132(3) . .
C501 C1 C502 52(3) . .
C9 C1 C502 77.7(14) . .
C5 C1 C502 128.2(13) . .
C2 C1 C502 36.6(13) . .
C61 C1 C502 112.6(13) . .
C500 C1 C600 126(3) . .
C501 C1 C600 52(2) . .
C9 C1 C600 73.4(12) . .
C5 C1 C600 148.3(10) . .
C2 C1 C600 108.7(9) . .
C61 C1 C600 47.4(13) . .
C502 C1 C600 83.4(16) . .
C503 C2 C502 113(3) . .
C503 C2 C12 74(2) . .
C502 C2 C12 39(2) . .
C503 C2 C3 50(2) . .
C502 C2 C3 155(2) . .
C12 C2 C3 121.5(6) . .
C503 C2 C1 158(2) . .
C502 C2 C1 85(2) . .
C12 C2 C1 122.5(6) . .
C3 C2 C1 108.2(5) . .
C503 C2 C501 162(2) . .
C502 C2 C501 53(3) . .
C12 C2 C501 91.5(13) . .
C3 C2 C501 136.5(13) . .
C1 C2 C501 31.3(12) . .
C503 C3 C4 146.0(18) . .
C503 C3 C15 80.5(18) . .
C4 C3 C15 121.0(6) . .
C503 C3 C2 38.7(17) . .
C4 C3 C2 110.4(5) . .
C15 C3 C2 117.7(6) . .
C503 C3 C512 129(2) . .
C4 C3 C512 73.0(14) . .
C15 C3 C512 49.5(13) . .
C2 C3 C512 156.9(14) . .
C503 C3 C513 40(2) . .
C4 C3 C513 150.0(14) . .
C15 C3 C513 40.1(14) . .
C2 C3 C513 77.9(14) . .
C512 C3 C513 89(2) . .
C18 C4 C3 120.2(6) . .
C18 C4 C519 58(3) . .
C3 C4 C519 157(3) . .
C18 C4 C5 120.8(6) . .
C3 C4 C5 108.6(5) . .
C519 C4 C5 64(3) . .
C18 C4 C512 66.2(12) . .
C3 C4 C512 54.9(12) . .
C519 C4 C512 122(3) . .
C5 C4 C512 153.6(12) . .
C500 C5 C5 94(3) . 7_565
C500 C5 C4 135(2) . .
C5 C5 C4 119.3(3) 7_565 .
C500 C5 C519 151(3) . .
C5 C5 C519 62.8(13) 7_565 .
C4 C5 C519 57.8(14) . .
C500 C5 C1 29(3) . .
C5 C5 C1 123.7(3) 7_565 .
C4 C5 C1 110.0(5) . .
C519 C5 C1 162(3) . .
C500 C5 C500 61(3) . 7_565
C5 C5 C500 33.3(12) 7_565 7_565
C4 C5 C500 145.0(12) . 7_565
C519 C5 C500 94.7(18) . 7_565
C1 C5 C500 90.3(12) . 7_565
C501 C9 C9 159(2) . 7_565
C501 C9 C10 91(2) . .
C9 C9 C10 109.4(3) 7_565 .
C501 C9 C1 35(2) . .
C9 C9 C1 124.4(3) 7_565 .
C10 C9 C1 120.7(5) . .
C501 C9 C500 67(3) . .
C9 C9 C500 92.8(16) 7_565 .
C10 C9 C500 142.8(14) . .
C1 C9 C500 31.9(15) . .
C518 C10 C11 61(2) . .
C518 C10 C9 158(2) . .
C11 C10 C9 121.3(5) . .
C518 C10 C26 61(2) . .
C11 C10 C26 120.5(6) . .
C9 C10 C26 107.4(6) . .
C518 C10 C501 153(3) . .
C11 C10 C501 92.5(13) . .
C9 C10 C501 32.9(12) . .
C26 C10 C501 140.2(14) . .
C518 C10 C502 107(3) . .
C11 C10 C502 47.2(13) . .
C9 C10 C502 74.8(13) . .
C26 C10 C502 153.8(13) . .
C501 C10 C502 45.6(18) . .
C518 C11 C10 49(2) . .
C518 C11 C12 156(2) . .
C10 C11 C12 119.6(5) . .
C518 C11 C502 135(3) . .
C10 C11 C502 87.4(18) . .
C12 C11 C502 34.4(17) . .
C518 C11 C29 71(2) . .
C10 C11 C29 118.6(6) . .
C12 C11 C29 109.1(6) . .
C502 C11 C29 141.5(18) . .
C518 C11 C505 116(3) . .
C10 C11 C505 151.4(14) . .
C12 C11 C505 61.3(14) . .
C502 C11 C505 95(2) . .
C29 C11 C505 48.1(14) . .
C502 C12 C2 53(3) . .
C502 C12 C503 91(3) . .
C2 C12 C503 38.2(13) . .
C502 C12 C11 73(3) . .
C2 C12 C11 122.2(6) . .
C503 C12 C11 152.6(14) . .
C502 C12 C13 165(3) . .
C2 C12 C13 119.8(7) . .
C503 C12 C13 82.5(14) . .
C11 C12 C13 107.3(6) . .
C502 C12 C505 137(3) . .
C2 C12 C505 152.5(14) . .
C503 C12 C505 122.6(19) . .
C11 C12 C505 65.1(14) . .
C13 C12 C505 42.6(14) . .
C502 C12 C513 131(3) . .
C2 C12 C513 78.5(15) . .
C503 C12 C513 40.8(19) . .
C11 C12 C513 142.5(14) . .
C13 C12 C513 41.7(14) . .
C505 C12 C513 83(2) . .
C504 C13 C505 95(4) . .
C504 C13 C513 97(4) . .
C505 C13 C513 154(3) . .
C504 C13 C14 65(3) . .
C505 C13 C14 151(2) . .
C513 C13 C14 33(2) . .
C504 C13 C30 60(3) . .
C505 C13 C30 34(2) . .
C513 C13 C30 150(2) . .
C14 C13 C30 121.8(7) . .
C504 C13 C12 162(4) . .
C505 C13 C12 74(2) . .
C513 C13 C12 88(2) . .
C14 C13 C12 120.1(7) . .
C30 C13 C12 107.2(6) . .
C504 C13 C503 136(4) . .
C505 C13 C503 119(2) . .
C513 C13 C503 41(2) . .
C14 C13 C503 73.0(11) . .
C30 C13 C503 146.4(11) . .
C12 C13 C503 47.6(11) . .
C504 C13 C507 13(4) . .
C505 C13 C507 88(2) . .
C513 C13 C507 99(2) . .
C14 C13 C507 67.1(11) . .
C30 C13 C507 55.0(11) . .
C12 C13 C507 148.8(11) . .
C503 C13 C507 132.2(14) . .
C513 C14 C504 95(4) . .
C513 C14 C511 94(4) . .
C504 C14 C511 155(3) . .
C513 C14 C13 65(3) . .
C504 C14 C13 29.6(18) . .
C511 C14 C13 150(2) . .
C513 C14 C15 58(3) . .
C504 C14 C15 147(2) . .
C511 C14 C15 35.7(19) . .
C13 C14 C15 120.6(7) . .
C513 C14 C33 158(3) . .
C504 C14 C33 92(2) . .
C511 C14 C33 72(2) . .
C13 C14 C33 119.5(7) . .
C15 C14 C33 107.1(6) . .
C513 C14 C507 133(4) . .
C504 C14 C507 42(2) . .
C511 C14 C507 119(2) . .
C13 C14 C507 70.4(12) . .
C15 C14 C507 145.7(12) . .
C33 C14 C507 49.6(11) . .
C513 C14 C503 9(3) . .
C504 C14 C503 94(2) . .
C511 C14 C503 91(2) . .
C13 C14 C503 65.4(10) . .
C15 C14 C503 55.9(10) . .
C33 C14 C503 149.3(10) . .
C507 C14 C503 128.5(14) . .
C511 C15 C513 96(4) . .
C511 C15 C512 102(3) . .
C513 C15 C512 151(3) . .
C511 C15 C14 64(3) . .
C513 C15 C14 33(2) . .
C512 C15 C14 156.1(17) . .
C511 C15 C16 49(3) . .
C513 C15 C16 141(2) . .
C512 C15 C16 52.7(16) . .
C14 C15 C16 111.1(6) . .
C511 C15 C3 159(3) . .
C513 C15 C3 89(2) . .
C512 C15 C3 66.4(16) . .
C14 C15 C3 120.1(6) . .
C16 C15 C3 117.3(6) . .
C511 C15 C503 141(3) . .
C513 C15 C503 48(3) . .
C512 C15 C503 106.6(19) . .
C14 C15 C503 79.9(12) . .
C16 C15 C503 150.2(12) . .
C3 C15 C503 41.1(11) . .
C511 C16 C512 90(3) . .
C511 C16 C17 153(2) . .
C512 C16 C17 69.9(17) . .
C511 C16 C15 35(2) . .
C512 C16 C15 54.6(17) . .
C17 C16 C15 122.5(6) . .
C511 C16 C34 71(2) . .
C512 C16 C34 152.9(17) . .
C17 C16 C34 120.7(6) . .
C15 C16 C34 104.8(6) . .
C511 C16 C510 120(3) . .
C512 C16 C510 138(3) . .
C17 C16 C510 71.2(19) . .
C15 C16 C510 147.7(19) . .
C34 C16 C510 50.5(18) . .
C16 C17 C18 119.7(6) . .
C16 C17 C37 119.7(6) . .
C18 C17 C37 107.7(6) . .
C16 C17 C512 48.9(13) . .
C18 C17 C512 72.2(14) . .
C37 C17 C512 154.7(14) . .
C16 C17 C510 59.1(17) . .
C18 C17 C510 151.9(17) . .
C37 C17 C510 61.4(17) . .
C512 C17 C510 106(2) . .
C519 C18 C18 59.8(16) . 7_565
C519 C18 C4 61.6(17) . .
C18 C18 C4 119.9(4) 7_565 .
C519 C18 C17 156(3) . .
C18 C18 C17 109.1(4) 7_565 .
C4 C18 C17 119.3(6) . .
C519 C18 C512 124(2) . .
C18 C18 C512 152.0(11) 7_565 .
C4 C18 C512 65.3(12) . .
C17 C18 C512 54.8(12) . .
C518 C26 C518 144(4) 7_565 .
C518 C26 C27 75(2) 7_565 .
C518 C26 C27 75(2) . .
C518 C26 C10 47(2) 7_565 7_565
C518 C26 C10 148(2) . 7_565
C27 C26 C10 120.5(5) . 7_565
C518 C26 C10 148(2) 7_565 .
C518 C26 C10 47(2) . .
C27 C26 C10 120.5(5) . .
C10 C26 C10 106.4(8) 7_565 .
C26 C27 C28 120.6(4) . 7_565
C26 C27 C28 120.6(4) . .
C28 C27 C28 107.3(8) 7_565 .
C26 C27 C518 52.1(17) . 7_565
C28 C27 C518 69.3(17) 7_565 7_565
C28 C27 C518 154.1(17) . 7_565
C26 C27 C518 52.1(17) . .
C28 C27 C518 154.1(18) 7_565 .
C28 C27 C518 69.3(17) . .
C518 C27 C518 102(3) 7_565 .
C29 C28 C47 120.2(6) . .
C29 C28 C506 44.9(16) . .
C47 C28 C506 76.3(16) . .
C29 C28 C27 119.5(6) . .
C47 C28 C27 107.3(6) . .
C506 C28 C27 152.0(17) . .
C29 C28 C518 60.1(16) . .
C47 C28 C518 151.3(16) . .
C506 C28 C518 103(2) . .
C27 C28 C518 60.3(16) . .
C506 C29 C505 87(3) . .
C506 C29 C28 70(2) . .
C505 C29 C28 149.6(18) . .
C506 C29 C30 53(2) . .
C505 C29 C30 34.6(18) . .
C28 C29 C30 121.8(6) . .
C506 C29 C11 152(2) . .
C505 C29 C11 71.7(19) . .
C28 C29 C11 120.3(6) . .
C30 C29 C11 105.9(6) . .
C506 C29 C518 137(3) . .
C505 C29 C518 119(3) . .
C28 C29 C518 71.5(17) . .
C30 C29 C518 147.4(18) . .
C11 C29 C518 49.7(17) . .
C505 C30 C506 110(3) . .
C505 C30 C504 78(3) . .
C506 C30 C504 155(3) . .
C505 C30 C29 62(3) . .
C506 C30 C29 49(2) . .
C504 C30 C29 138(2) . .
C505 C30 C31 157(3) . .
C506 C30 C31 71(2) . .
C504 C30 C31 93(2) . .
C29 C30 C31 118.2(6) . .
C505 C30 C13 49(3) . .
C506 C30 C13 152(2) . .
C504 C30 C13 28.4(19) . .
C29 C30 C13 110.6(6) . .
C31 C30 C13 119.1(6) . .
C505 C30 C507 125(3) . .
C506 C30 C507 111(2) . .
C504 C30 C507 51(2) . .
C29 C30 C507 150.3(13) . .
C31 C30 C507 41.9(12) . .
C13 C30 C507 78.1(13) . .
C507 C31 C48 147.0(19) . .
C507 C31 C30 77.9(19) . .
C48 C31 C30 120.5(6) . .
C507 C31 C32 41.5(19) . .
C48 C31 C32 109.7(5) . .
C30 C31 C32 117.9(6) . .
C507 C31 C506 122(2) . .
C48 C31 C506 75.3(16) . .
C30 C31 C506 46.1(16) . .
C32 C31 C506 152.6(16) . .
C507 C31 C504 38(2) . .
C48 C31 C504 149.4(13) . .
C30 C31 C504 40.1(12) . .
C32 C31 C504 78.3(13) . .
C506 C31 C504 85(2) . .
C507 C32 C508 112(4) . .
C507 C32 C33 75(2) . .
C508 C32 C33 38(3) . .
C507 C32 C31 49(2) . .
C508 C32 C31 151(3) . .
C33 C32 C31 122.5(6) . .
C507 C32 C50 150(2) . .
C508 C32 C50 83(3) . .
C33 C32 C50 119.7(6) . .
C31 C32 C50 106.2(5) . .
C508 C33 C32 50(4) . .
C508 C33 C34 72(4) . .
C32 C33 C34 121.4(7) . .
C508 C33 C507 89(4) . .
C32 C33 C507 39.9(14) . .
C34 C33 C507 150.9(14) . .
C508 C33 C14 154(4) . .
C32 C33 C14 119.1(6) . .
C34 C33 C14 106.8(6) . .
C507 C33 C14 80.1(14) . .
C508 C33 C511 127(4) . .
C32 C33 C511 153.0(15) . .
C34 C33 C511 59.0(15) . .
C507 C33 C511 125(2) . .
C14 C33 C511 48.3(15) . .
C508 C33 C504 126(4) . .
C32 C33 C504 79.9(13) . .
C34 C33 C504 139.8(13) . .
C507 C33 C504 40.4(18) . .
C14 C33 C504 39.7(13) . .
C511 C33 C504 86.4(19) . .
C510 C34 C508 133(3) . .
C510 C34 C33 157(2) . .
C508 C34 C33 35(2) . .
C510 C34 C35 51(2) . .
C508 C34 C35 86(2) . .
C33 C34 C35 120.0(6) . .
C510 C34 C16 69(2) . .
C508 C34 C16 139(2) . .
C33 C34 C16 110.2(6) . .
C35 C34 C16 118.3(6) . .
C510 C34 C511 111(3) . .
C508 C34 C511 100(3) . .
C33 C34 C511 67.8(15) . .
C35 C34 C511 152.5(16) . .
C16 C34 C511 43.1(15) . .
C510 C35 C34 59(3) . .
C510 C35 C51 157(2) . .
C34 C35 C51 118.8(6) . .
C510 C35 C36 63(3) . .
C34 C35 C36 120.6(6) . .
C51 C35 C36 107.7(6) . .
C510 C35 C508 104(3) . .
C34 C35 C508 46.8(18) . .
C51 C35 C508 72.2(18) . .
C36 C35 C508 148.2(16) . .
C37 C36 C510 73(2) . 7_565
C37 C36 C510 73(2) . .
C510 C36 C510 140(4) 7_565 .
C37 C36 C35 119.9(5) . .
C510 C36 C35 150(2) 7_565 .
C510 C36 C35 48(2) . .
C37 C36 C35 119.9(5) . 7_565
C510 C36 C35 48(2) 7_565 7_565
C510 C36 C35 150(2) . 7_565
C35 C36 C35 108.9(8) . 7_565
C36 C37 C17 120.7(5) . .
C36 C37 C17 120.7(5) . 7_565
C17 C37 C17 106.3(8) . 7_565
C36 C37 C510 54.3(18) . 7_565
C17 C37 C510 153.6(18) . 7_565
C17 C37 C510 67.3(18) 7_565 7_565
C36 C37 C510 54.3(18) . .
C17 C37 C510 67.3(18) . .
C17 C37 C510 153.6(18) 7_565 .
C510 C37 C510 106(4) 7_565 .
C47 C47 C48 120.5(4) 7_565 .
C47 C47 C516 61.1(12) 7_565 .
C48 C47 C516 60.0(13) . .
C47 C47 C28 109.1(4) 7_565 .
C48 C47 C28 118.6(6) . .
C516 C47 C28 152(2) . .
C47 C47 C506 149.0(13) 7_565 .
C48 C47 C506 67.2(13) . .
C516 C47 C506 122(2) . .
C28 C47 C506 51.9(13) . .
C47 C48 C516 61(2) . .
C47 C48 C31 120.6(6) . .
C516 C48 C31 151(3) . .
C47 C48 C49 120.3(6) . .
C516 C48 C49 60(2) . .
C31 C48 C49 106.9(5) . .
C47 C48 C506 66.8(13) . .
C516 C48 C506 123(3) . .
C31 C48 C506 54.5(13) . .
C49 C48 C506 149.2(14) . .
C49 C49 C50 119.4(3) 7_565 .
C49 C49 C516 60.9(12) 7_565 .
C50 C49 C516 152(2) . .
C49 C49 C48 119.2(3) 7_565 .
C50 C49 C48 109.2(5) . .
C516 C49 C48 58.9(13) . .
C51 C50 C49 122.0(5) . .
C51 C50 C32 118.6(6) . .
C49 C50 C32 108.0(5) . .
C51 C50 C508 81.0(19) . .
C49 C50 C508 139.3(19) . .
C32 C50 C508 37.9(19) . .
C50 C51 C35 121.5(6) . .
C50 C51 C51 118.6(4) . 7_565
C35 C51 C51 107.8(4) . 7_565
C50 C51 C508 56.6(16) . .
C35 C51 C508 65.1(16) . .
C51 C51 C508 148.5(15) 7_565 .
F612 C61 F611 107.8(5) . .
F612 C61 C600 152.5(14) . .
F611 C61 C600 91.5(10) . .
F612 C61 C62 104.0(5) . .
F611 C61 C62 107.5(5) . .
C600 C61 C62 50.3(16) . .
F612 C61 C1 110.2(5) . .
F611 C61 C1 110.5(4) . .
C600 C61 C1 79.4(15) . .
C62 C61 C1 116.2(5) . .
F612 C61 C501 133.6(12) . .
F611 C61 C501 108.5(11) . .
C600 C61 C501 51.1(18) . .
C62 C61 C501 91.5(12) . .
C1 C61 C501 28.4(11) . .
C600 C62 F622 125.8(13) . .
C600 C62 F621 51(2) . .
F622 C62 F621 105.6(5) . .
C600 C62 C61 61(2) . .
F622 C62 C61 109.5(5) . .
F621 C62 C61 111.1(5) . .
C600 C62 C63 126.8(13) . .
F622 C62 C63 105.9(4) . .
F621 C62 C63 108.1(5) . .
C61 C62 C63 116.0(5) . .
F632 C63 F602 123.8(15) . .
F632 C63 F633 113.3(5) . .
F602 C63 F633 29.2(12) . .
F632 C63 F601 50.0(13) . .
F602 C63 F601 114.2(17) . .
F633 C63 F601 131.9(11) . .
F632 C63 F631 107.9(6) . .
F602 C63 F631 75.0(14) . .
F633 C63 F631 104.2(6) . .
F601 C63 F631 58.8(14) . .
F632 C63 F600 33.7(10) . .
F602 C63 F600 112.4(17) . .
F633 C63 F600 89.6(12) . .
F601 C63 F600 83.6(17) . .
F631 C63 F600 139.6(12) . .
F632 C63 C62 113.8(6) . .
F602 C63 C62 118.1(15) . .
F633 C63 C62 108.8(5) . .
F601 C63 C62 119.2(10) . .
F631 C63 C62 108.2(5) . .
F600 C63 C62 102.5(10) . .
Cl3 C100 Cl3 111.7(5) . 7_565
Cl3 C100 Cl1 107.7(3) . .
Cl3 C100 Cl1 107.7(3) 7_565 .
Cl3 C100 Cl2 96.1(6) . .
Cl3 C100 Cl2 96.1(6) 7_565 .
Cl1 C100 Cl2 136.4(10) . .
C1 C500 C5 117(4) . .
C1 C500 C501 35(2) . .
C5 C500 C501 148(4) . .
C1 C500 C500 157(3) . 7_565
C5 C500 C500 86(3) . 7_565
C501 C500 C500 123(2) . 7_565
C1 C500 C9 71(3) . .
C5 C500 C9 158(3) . .
C501 C500 C9 35.8(17) . .
C500 C500 C9 87.2(16) 7_565 .
C1 C500 C5 169(4) . 7_565
C5 C500 C5 52(2) . 7_565
C501 C500 C5 154(3) . 7_565
C500 C500 C5 33.3(12) 7_565 7_565
C9 C500 C5 118(2) . 7_565
C1 C501 C9 109(4) . .
C1 C501 C502 97(3) . .
C9 C501 C502 122(4) . .
C1 C501 C500 32(2) . .
C9 C501 C500 77(3) . .
C502 C501 C500 114(3) . .
C1 C501 C10 149(3) . .
C9 C501 C10 56(2) . .
C502 C501 C10 75(2) . .
C500 C501 C10 125(3) . .
C1 C501 C2 60(2) . .
C9 C501 C2 131(3) . .
C502 C501 C2 37.1(19) . .
C500 C501 C2 81(2) . .
C10 C501 C2 107.0(18) . .
C1 C501 C61 52.5(18) . .
C9 C501 C61 126(3) . .
C502 C501 C61 111(3) . .
C500 C501 C61 73(2) . .
C10 C501 C61 159(2) . .
C2 C501 C61 87.0(17) . .
C12 C502 C2 88(4) . .
C12 C502 C11 73(3) . .
C2 C502 C11 151(4) . .
C12 C502 C501 167(4) . .
C2 C502 C501 89(3) . .
C11 C502 C501 104(3) . .
C12 C502 C503 58(3) . .
C2 C502 C503 30.1(17) . .
C11 C502 C503 126(3) . .
C501 C502 C503 119(3) . .
C12 C502 C1 145(4) . .
C2 C502 C1 59(2) . .
C11 C502 C1 132(3) . .
C501 C502 C1 30.8(17) . .
C503 C502 C1 88(2) . .
C12 C502 C10 116(4) . .
C2 C502 C10 137(3) . .
C11 C502 C10 45.4(12) . .
C501 C502 C10 59(2) . .
C503 C502 C10 146(3) . .
C1 C502 C10 86.6(18) . .
C2 C503 C3 91(3) . .
C2 C503 C513 156(4) . .
C3 C503 C513 104(3) . .
C2 C503 C12 68(2) . .
C3 C503 C12 151(3) . .
C513 C503 C12 92(3) . .
C2 C503 C502 37(2) . .
C3 C503 C502 125(3) . .
C513 C503 C502 121(3) . .
C12 C503 C502 30.7(16) . .
C2 C503 C15 146(3) . .
C3 C503 C15 58.4(15) . .
C513 C503 C15 46(2) . .
C12 C503 C15 133(2) . .
C502 C503 C15 154(2) . .
C2 C503 C13 117(3) . .
C3 C503 C13 140(2) . .
C513 C503 C13 42(2) . .
C12 C503 C13 49.9(10) . .
C502 C503 C13 80(2) . .
C15 C503 C13 85.5(14) . .
C2 C503 C14 153(3) . .
C3 C503 C14 102(2) . .
C513 C503 C14 6(2) . .
C12 C503 C14 91.2(16) . .
C502 C503 C14 120(2) . .
C15 C503 C14 44.2(9) . .
C13 C503 C14 41.6(7) . .
C13 C504 C14 86(4) . .
C13 C504 C30 91(4) . .
C14 C504 C30 160(4) . .
C13 C504 C507 160(6) . .
C14 C504 C507 97(3) . .
C30 C504 C507 80(3) . .
C13 C504 C505 55(3) . .
C14 C504 C505 136(4) . .
C30 C504 C505 36.3(19) . .
C507 C504 C505 114(4) . .
C13 C504 C513 56(3) . .
C14 C504 C513 29.9(19) . .
C30 C504 C513 141(4) . .
C507 C504 C513 124(4) . .
C505 C504 C513 108(4) . .
C13 C504 C31 135(4) . .
C14 C504 C31 126(3) . .
C30 C504 C31 47.4(15) . .
C507 C504 C31 32.2(19) . .
C505 C504 C31 82(3) . .
C513 C504 C31 147(3) . .
C13 C504 C33 132(4) . .
C14 C504 C33 48.8(15) . .
C30 C504 C33 125(3) . .
C507 C504 C33 48(2) . .
C505 C504 C33 148(3) . .
C513 C504 C33 77(3) . .
C31 C504 C33 78.8(16) . .
C30 C505 C13 96(4) . .
C30 C505 C29 83(3) . .
C13 C505 C29 166(3) . .
C30 C505 C504 66(3) . .
C13 C505 C504 31(2) . .
C29 C505 C504 146(4) . .
C30 C505 C12 157(4) . .
C13 C505 C12 64(2) . .
C29 C505 C12 113(3) . .
C504 C505 C12 93(3) . .
C30 C505 C11 142(4) . .
C13 C505 C11 117(3) . .
C29 C505 C11 60.2(16) . .
C504 C505 C11 144(3) . .
C12 C505 C11 53.6(14) . .
C30 C505 C506 42(2) . .
C13 C505 C506 134(4) . .
C29 C505 C506 42.0(18) . .
C504 C505 C506 104(4) . .
C12 C505 C506 148(3) . .
C11 C505 C506 100(2) . .
C29 C506 C30 78(3) . .
C29 C506 C28 65(2) . .
C30 C506 C28 140(3) . .
C29 C506 C31 139(3) . .
C30 C506 C31 63.0(19) . .
C28 C506 C31 145(3) . .
C29 C506 C505 51(2) . .
C30 C506 C505 27.9(17) . .
C28 C506 C505 113(3) . .
C31 C506 C505 89(3) . .
C29 C506 C47 115(3) . .
C30 C506 C47 153(3) . .
C28 C506 C47 51.8(14) . .
C31 C506 C47 96(2) . .
C505 C506 C47 150(3) . .
C29 C506 C48 155(3) . .
C30 C506 C48 112(3) . .
C28 C506 C48 97(2) . .
C31 C506 C48 50.2(12) . .
C505 C506 C48 134(3) . .
C47 C506 C48 46.0(11) . .
C32 C507 C31 90(3) . .
C32 C507 C504 154(4) . .
C31 C507 C504 110(3) . .
C32 C507 C33 65(2) . .
C31 C507 C33 150(3) . .
C504 C507 C33 91(3) . .
C32 C507 C30 146(3) . .
C31 C507 C30 60.2(17) . .
C504 C507 C30 50(2) . .
C33 C507 C30 138(2) . .
C32 C507 C508 36(2) . .
C31 C507 C508 121(3) . .
C504 C507 C508 119(3) . .
C33 C507 C508 30(2) . .
C30 C507 C508 152(3) . .
C32 C507 C14 114(3) . .
C31 C507 C14 146(3) . .
C504 C507 C14 41(2) . .
C33 C507 C14 50.3(11) . .
C30 C507 C14 89.2(16) . .
C508 C507 C14 78(2) . .
C32 C507 C13 152(3) . .
C31 C507 C13 106(2) . .
C504 C507 C13 7(2) . .
C33 C507 C13 92.4(17) . .
C30 C507 C13 46.9(10) . .
C508 C507 C13 118(3) . .
C14 C507 C13 42.5(8) . .
C33 C508 C32 92(5) . .
C33 C508 C34 73(4) . .
C32 C508 C34 161(5) . .
C33 C508 C507 61(4) . .
C32 C508 C507 33(2) . .
C34 C508 C507 129(4) . .
C33 C508 C50 150(6) . .
C32 C508 C50 60(3) . .
C34 C508 C50 132(4) . .
C507 C508 C50 89(3) . .
C33 C508 C35 120(5) . .
C32 C508 C35 143(5) . .
C34 C508 C35 47.5(17) . .
C507 C508 C35 155(4) . .
C50 C508 C35 85(2) . .
C33 C508 C51 160(5) . .
C32 C508 C51 102(4) . .
C34 C508 C51 90(3) . .
C507 C508 C51 128(3) . .
C50 C508 C51 42.4(13) . .
C35 C508 C51 42.7(12) . .
C35 C510 C34 70(3) . .
C35 C510 C36 68(3) . .
C34 C510 C36 135(4) . .
C35 C510 C16 129(4) . .
C34 C510 C16 61(2) . .
C36 C510 C16 148(4) . .
C35 C510 C37 120(4) . .
C34 C510 C37 154(4) . .
C36 C510 C37 53.2(18) . .
C16 C510 C37 100(3) . .
C35 C510 C17 158(4) . .
C34 C510 C17 110(3) . .
C36 C510 C17 104(3) . .
C16 C510 C17 49.6(15) . .
C37 C510 C17 51.3(15) . .
C15 C511 C16 95(4) . .
C15 C511 C14 81(3) . .
C16 C511 C14 162(4) . .
C15 C511 C34 156(4) . .
C16 C511 C34 66(2) . .
C14 C511 C34 112(3) . .
C15 C511 C513 51(3) . .
C16 C511 C513 142(4) . .
C14 C511 C513 29.7(19) . .
C34 C511 C513 138(3) . .
C15 C511 C512 48(3) . .
C16 C511 C512 48(2) . .
C14 C511 C512 125(3) . .
C34 C511 C512 111(3) . .
C513 C511 C512 96(3) . .
C15 C511 C33 138(4) . .
C16 C511 C33 119(3) . .
C14 C511 C33 59.3(17) . .
C34 C511 C33 53.2(15) . .
C513 C511 C33 88(3) . .
C512 C511 C33 153(3) . .
C16 C512 C15 73(2) . .
C16 C512 C3 134(3) . .
C15 C512 C3 64.1(16) . .
C16 C512 C17 61.2(16) . .
C15 C512 C17 131(3) . .
C3 C512 C17 148(3) . .
C16 C512 C511 42.5(18) . .
C15 C512 C511 30.3(16) . .
C3 C512 C511 93(2) . .
C17 C512 C511 102(2) . .
C16 C512 C4 153(3) . .
C15 C512 C4 115(2) . .
C3 C512 C4 52.1(11) . .
C17 C512 C4 100.9(19) . .
C511 C512 C4 139(3) . .
C16 C512 C18 113(2) . .
C15 C512 C18 153(3) . .
C3 C512 C18 100.0(19) . .
C17 C512 C18 53.0(12) . .
C511 C512 C18 146(3) . .
C4 C512 C18 48.5(10) . .
C14 C513 C15 89(4) . .
C14 C513 C503 165(5) . .
C15 C513 C503 86(3) . .
C14 C513 C13 82(4) . .
C15 C513 C13 158(4) . .
C503 C513 C13 97(3) . .
C14 C513 C504 55(3) . .
C15 C513 C504 139(4) . .
C503 C513 C504 123(4) . .
C13 C513 C504 26.6(17) . .
C14 C513 C511 56(3) . .
C15 C513 C511 32.7(19) . .
C503 C513 C511 117(4) . .
C13 C513 C511 133(4) . .
C504 C513 C511 108(4) . .
C14 C513 C3 137(4) . .
C15 C513 C3 50.9(18) . .
C503 C513 C3 35.5(19) . .
C13 C513 C3 129(3) . .
C504 C513 C3 148(3) . .
C511 C513 C3 82(3) . .
C14 C513 C12 130(4) . .
C15 C513 C12 130(3) . .
C503 C513 C12 48(2) . .
C13 C513 C12 49.9(16) . .
C504 C513 C12 76(3) . .
C511 C513 C12 150(3) . .
C3 C513 C12 80.9(19) . .
C48 C516 C48 164(5) . 7_565
C48 C516 C49 119(4) . 7_565
C48 C516 C49 61.4(14) 7_565 7_565
C48 C516 C49 61.4(14) . .
C48 C516 C49 119(4) 7_565 .
C49 C516 C49 58(2) 7_565 .
C48 C516 C47 116(4) . 7_565
C48 C516 C47 58.7(14) 7_565 7_565
C49 C516 C47 119.5(12) 7_565 7_565
C49 C516 C47 164(5) . 7_565
C48 C516 C47 58.7(14) . .
C48 C516 C47 116(4) 7_565 .
C49 C516 C47 164(5) 7_565 .
C49 C516 C47 119.5(12) . .
C47 C516 C47 58(2) 7_565 .
C10 C518 C11 69(3) . .
C10 C518 C26 72(3) . .
C11 C518 C26 139(4) . .
C10 C518 C29 127(4) . .
C11 C518 C29 59.6(19) . .
C26 C518 C29 147(4) . .
C10 C518 C27 123(4) . .
C11 C518 C27 152(4) . .
C26 C518 C27 53.2(18) . .
C29 C518 C27 98(3) . .
C10 C518 C28 158(4) . .
C11 C518 C28 107(3) . .
C26 C518 C28 103(3) . .
C29 C518 C28 48.5(14) . .
C27 C518 C28 50.4(14) . .
C18 C519 C18 60(3) 7_565 .
C18 C519 C4 60.8(15) 7_565 7_565
C18 C519 C4 120(5) . 7_565
C18 C519 C4 120(5) 7_565 .
C18 C519 C4 60.8(15) . .
C4 C519 C4 156(6) 7_565 .
C18 C519 C5 118.0(19) 7_565 7_565
C18 C519 C5 158(6) . 7_565
C4 C519 C5 58.1(18) 7_565 7_565
C4 C519 C5 111(4) . 7_565
C18 C519 C5 158(6) 7_565 .
C18 C519 C5 118.0(19) . .
C4 C519 C5 111(4) 7_565 .
C4 C519 C5 58.1(18) . .
C5 C519 C5 54(3) 7_565 .
F621 C600 C62 71(2) . .
F621 C600 F603 104(3) . .
C62 C600 F603 109(3) . .
F621 C600 C61 140(3) . .
C62 C600 C61 69(2) . .
F603 C600 C61 94(3) . .
F621 C600 C1 142(2) . .
C62 C600 C1 110(2) . .
F603 C600 C1 111(3) . .
C61 C600 C1 53.2(14) . .
F632 F600 C63 64.5(11) . .
F632 F601 F631 121.8(12) . .
F632 F601 C63 61.5(9) . .
F631 F601 C63 61.5(10) . .
F633 F602 C63 79.9(16) . .
F633 F602 F631 135.1(18) . .
C63 F602 F631 55.2(9) . .
C600 F603 F611 87(2) . .
C61 F611 F603 87.9(8) . .
C600 F621 C62 58(2) . .
F601 F631 C63 59.7(8) . .
F601 F631 F602 96.2(14) . .
C63 F631 F602 49.8(7) . .
F600 F632 F601 149.9(19) . .
F600 F632 C63 81.9(14) . .
F601 F632 C63 68.5(11) . .
F602 F633 C63 70.9(14) . .

loop_
_geom_bond_atom_site_label_1
_geom_bond_atom_site_label_2
_geom_bond_distance
_geom_bond_site_symmetry_2
C1 C500 0.85(4) .
C1 C501 0.93(4) .
C1 C9 1.523(8) .
C1 C5 1.544(8) .
C1 C2 1.549(8) .
C1 C61 1.551(7) .
C1 C502 1.80(4) .
C1 C600 1.90(4) .
C2 C503 0.90(3) .
C2 C502 1.08(4) .
C2 C12 1.351(10) .
C2 C3 1.442(9) .
C2 C501 1.79(4) .
C3 C503 1.11(3) .
C3 C4 1.417(9) .
C3 C15 1.442(9) .
C3 C512 1.47(3) .
C3 C513 1.86(5) .
C4 C18 1.415(9) .
C4 C519 1.426(17) .
C4 C5 1.432(9) .
C4 C512 1.72(3) .
C5 C500 0.96(4) .
C5 C5 1.384(12) 7_565
C5 C519 1.52(7) .
C5 C500 1.74(4) 7_565
C9 C501 0.94(4) .
C9 C9 1.374(11) 7_565
C9 C10 1.441(8) .
C9 C500 1.57(4) .
C10 C518 1.13(5) .
C10 C11 1.388(9) .
C10 C26 1.456(8) .
C10 C501 1.74(4) .
C10 C502 1.95(4) .
C11 C518 1.30(5) .
C11 C12 1.430(10) .
C11 C502 1.43(4) .
C11 C29 1.471(9) .
C11 C505 1.61(4) .
C12 C502 0.85(4) .
C12 C503 1.40(3) .
C12 C13 1.454(10) .
C12 C505 1.56(4) .
C12 C513 1.90(5) .
C13 C504 0.68(4) .
C13 C505 1.10(4) .
C13 C513 1.27(4) .
C13 C14 1.378(11) .
C13 C30 1.435(10) .
C13 C503 1.89(3) .
C13 C507 1.92(4) .
C14 C513 0.76(4) .
C14 C504 1.25(4) .
C14 C511 1.27(4) .
C14 C15 1.404(10) .
C14 C33 1.468(10) .
C14 C507 1.88(3) .
C14 C503 1.98(3) .
C15 C511 0.83(4) .
C15 C513 1.20(4) .
C15 C512 1.22(3) .
C15 C16 1.428(10) .
C15 C503 1.67(3) .
C16 C511 1.09(4) .
C16 C512 1.19(3) .
C16 C17 1.384(10) .
C16 C34 1.460(9) .
C16 C510 1.56(5) .
C17 C18 1.449(9) .
C17 C37 1.454(9) .
C17 C512 1.48(3) .
C17 C510 1.72(5) .
C18 C519 1.37(6) .
C18 C18 1.378(14) 7_565
C18 C512 1.73(3) .
C26 C518 1.34(5) 7_565
C26 C518 1.34(5) .
C26 C27 1.358(13) .
C26 C10 1.456(8) 7_565
C27 C28 1.453(9) 7_565
C27 C28 1.453(9) .
C27 C518 1.64(5) 7_565
C27 C518 1.64(5) .
C28 C29 1.391(9) .
C28 C47 1.449(9) .
C28 C506 1.45(4) .
C28 C518 1.76(5) .
C29 C506 1.09(4) .
C29 C505 1.26(4) .
C29 C30 1.416(10) .
C29 C518 1.61(5) .
C30 C505 0.81(4) .
C30 C506 1.15(4) .
C30 C504 1.25(4) .
C30 C31 1.428(9) .
C30 C507 1.61(4) .
C31 C507 1.10(3) .
C31 C48 1.427(9) .
C31 C32 1.456(9) .
C31 C506 1.51(4) .
C31 C504 1.94(4) .
C32 C507 0.96(3) .
C32 C508 1.05(6) .
C32 C33 1.361(10) .
C32 C50 1.474(8) .
C33 C508 0.83(5) .
C33 C34 1.407(10) .
C33 C507 1.45(4) .
C33 C511 1.63(4) .
C33 C504 1.95(4) .
C34 C510 1.29(5) .
C34 C508 1.40(6) .
C34 C35 1.412(9) .
C34 C511 1.51(4) .
C35 C510 1.17(5) .
C35 C51 1.429(9) .
C35 C36 1.446(8) .
C35 C508 1.91(6) .
C36 C37 1.373(13) .
C36 C510 1.39(5) 7_565
C36 C510 1.39(5) .
C36 C35 1.446(8) 7_565
C37 C17 1.454(9) 7_565
C37 C510 1.64(5) 7_565
C37 C510 1.64(5) .
C47 C47 1.393(15) 7_565
C47 C48 1.404(9) .
C47 C516 1.44(5) .
C47 C506 1.79(4) .
C48 C516 1.423(11) .
C48 C49 1.460(9) .
C48 C506 1.80(4) .
C49 C49 1.395(12) 7_565
C49 C50 1.422(9) .
C49 C516 1.43(5) .
C50 C51 1.371(9) .
C50 C508 1.70(6) .
C51 C51 1.479(12) 7_565
C51 C508 2.01(6) .
C61 F612 1.324(7) .
C61 F611 1.334(7) .
C61 C600 1.43(4) .
C61 C62 1.526(8) .
C61 C501 1.93(4) .
C62 C600 1.26(4) .
C62 F622 1.346(7) .
C62 F621 1.403(7) .
C62 C63 1.547(8) .
C63 F632 1.260(7) .
C63 F602 1.265(14) .
C63 F633 1.317(7) .
C63 F601 1.334(13) .
C63 F631 1.359(7) .
C63 F600 1.383(14) .
C100 Cl3 1.758(6) .
C100 Cl3 1.758(6) 7_565
C100 Cl1 1.816(9) .
C100 Cl2 1.856(16) .
C500 C501 1.49(5) .
C500 C500 1.53(9) 7_565
C500 C5 1.74(4) 7_565
C501 C502 1.44(6) .
C502 C503 1.65(5) .
C503 C513 1.24(6) .
C504 C507 1.27(6) .
C504 C505 1.34(6) .
C504 C513 1.51(6) .
C505 C506 1.62(5) .
C507 C508 1.67(6) .
C511 C513 1.53(6) .
C511 C512 1.61(5) .
C516 C48 1.423(11) 7_565
C516 C49 1.43(5) 7_565
C516 C47 1.44(5) 7_565
C519 C18 1.37(6) 7_565
C519 C4 1.426(17) 7_565
C519 C5 1.52(7) 7_565
C600 F621 1.14(4) .
C600 F603 1.32(2) .
F600 F632 0.77(2) .
F601 F632 1.10(3) .
F601 F631 1.32(3) .
F602 F633 0.65(3) .
F602 F631 1.60(3) .
F603 F611 1.54(3) .
